data_4513559
loop_
_publ_author_name
'Park, Sujin'
'Kwon, Dah In'
'Lee, Jeeyeon'
'Kim, Ikyon'

_publ_section_title
;
 When Indolizine Meets Quinoline: Diversity-Oriented Synthesis of New
 Polyheterocycles and Their Optical Properties.
;
_journal_issue 8
_journal_name_full 'ACS combinatorial science'
_journal_page_first 459
_journal_page_last 469
_journal_paper_doi 10.1021/acscombsci.5b00031
_journal_volume 17
_journal_year 2015
_chemical_absolute_configuration syn
_chemical_formula_moiety 'C21 H13 Br N2'
_chemical_formula_sum 'C21 H13 Br N2'
_chemical_formula_weight 373.24
_chemical_name_systematic 6-(4-Bromophenyl)indolizino[3,2-c]quinoline
_space_group_crystal_system orthorhombic
_space_group_IT_number 19
_space_group_name_Hall 'P 2ac 2ab'
_space_group_name_H-M_alt 'P 21 21 21'
_symmetry_space_group_name_Hall 'P 2ac 2ab'
_symmetry_space_group_name_H-M 'P 21 21 21'
_atom_sites_solution_hydrogens geom
_atom_sites_solution_primary direct
_audit_creation_date 2015-04-17
_audit_creation_method
;
Olex2 1.2
(compiled 2015.01.26 svn.r3150 for OlexSys, GUI svn.r4998)
;
_cell_angle_alpha 90
_cell_angle_beta 90
_cell_angle_gamma 90
_cell_formula_units_Z 4
_cell_length_a 4.1385(4)
_cell_length_b 17.8868(19)
_cell_length_c 20.726(3)
_cell_measurement_reflns_used 7993
_cell_measurement_temperature 171
_cell_measurement_theta_max 72.18
_cell_measurement_theta_min 2.47
_cell_volume 1534.2(3)
_computing_cell_refinement 'SAINT v8.34A (Bruker, 2013)'
_computing_data_reduction 'SAINT v8.34A (Bruker, 2013)'
_computing_molecular_graphics 'Olex2 (Dolomanov et al., 2009)'
_computing_publication_material 'Olex2 (Dolomanov et al., 2009)'
_computing_structure_refinement 'XL (Sheldrick, 2008)'
_computing_structure_solution 'XT (Sheldrick, 2015)'
_diffrn_ambient_temperature 171.0
_diffrn_measured_fraction_theta_full 0.911
_diffrn_measured_fraction_theta_max 0.911
_diffrn_measurement_device_type 'Bruker APEX-II CCD'
_diffrn_measurement_method '\f and \w scans'
_diffrn_radiation_type CuK\a
_diffrn_radiation_wavelength 1.54178
_diffrn_reflns_av_R_equivalents 0.0596
_diffrn_reflns_av_unetI/netI 0.0644
_diffrn_reflns_laue_measured_fraction_full 0.911
_diffrn_reflns_laue_measured_fraction_max 0.911
_diffrn_reflns_limit_h_max 5
_diffrn_reflns_limit_h_min -2
_diffrn_reflns_limit_k_max 21
_diffrn_reflns_limit_k_min -22
_diffrn_reflns_limit_l_max 25
_diffrn_reflns_limit_l_min -20
_diffrn_reflns_number 10462
_diffrn_reflns_point_group_measured_fraction_full 0.867
_diffrn_reflns_point_group_measured_fraction_max 0.867
_diffrn_reflns_theta_full 72.343
_diffrn_reflns_theta_max 72.343
_diffrn_reflns_theta_min 3.264
_diffrn_standards_number 0
_exptl_absorpt_coefficient_mu 3.661
_exptl_absorpt_correction_T_max 0.7536
_exptl_absorpt_correction_T_min 0.5573
_exptl_absorpt_correction_type multi-scan
_exptl_absorpt_process_details
;
SADABS-2014/5 (Bruker,2014/5) was used for absorption correction.
wR2(int) was 0.1292 before and 0.0803 after correction.
The Ratio of minimum to maximum transmission is 0.7395.
The \l/2 correction factor is 0.00150.
;
_exptl_crystal_colour 'clear yellowish yellow'
_exptl_crystal_colour_lustre clear
_exptl_crystal_colour_modifier yellowish
_exptl_crystal_colour_primary yellow
_exptl_crystal_density_diffrn 1.616
_exptl_crystal_description needle
_exptl_crystal_F_000 752
_exptl_crystal_size_max 0.1
_exptl_crystal_size_mid 0.04
_exptl_crystal_size_min 0.03
_refine_diff_density_max 1.258
_refine_diff_density_min -1.040
_refine_diff_density_rms 0.235
_refine_ls_abs_structure_details
;
 Flack x determined using 715 quotients [(I+)-(I-)]/[(I+)+(I-)]
 (Parsons, Flack and Wagner, Acta Cryst. B69 (2013) 249-259).
;
_refine_ls_abs_structure_Flack 0.052(17)
_refine_ls_extinction_method none
_refine_ls_goodness_of_fit_ref 1.250
_refine_ls_hydrogen_treatment constr
_refine_ls_matrix_type full
_refine_ls_number_parameters 217
_refine_ls_number_reflns 2619
_refine_ls_number_restraints 30
_refine_ls_restrained_S_all 1.247
_refine_ls_R_factor_all 0.1241
_refine_ls_R_factor_gt 0.0951
_refine_ls_shift/su_max 0.000
_refine_ls_shift/su_mean 0.000
_refine_ls_structure_factor_coef Fsqd
_refine_ls_weighting_details 'w=1/[\s^2^(Fo^2^)+43.4206P] where P=(Fo^2^+2Fc^2^)/3'
_refine_ls_weighting_scheme calc
_refine_ls_wR_factor_gt 0.2494
_refine_ls_wR_factor_ref 0.2696
_reflns_Friedel_coverage 0.584
_reflns_friedel_fraction_full 0.801
_reflns_friedel_fraction_max 0.800
_reflns_number_gt 2246
_reflns_number_total 2619
_reflns_threshold_expression 'I > 2\s(I)'
_cod_data_source_file co5b00031_si_002.cif
_cod_data_source_block 6-(4-Bromophenyl)indolizino[3,2-c]quinoline
_cod_database_code 4513559
_shelx_space_group_comment
;
The symmetry employed for this shelxl refinement is uniquely defined
by the following loop, which should always be used as a source of
symmetry information in preference to the above space-group names.
They are only intended as comments.
;
_olex2_refinement_description
;
1. Others
 Fixed Uiso: H1(0.039) H5(0.033) H6(0.046) H7(0.044) H8(0.049) H11(0.048)
 H12(0.05) H13(0.059) H14(0.044) H19(0.039) H20(0.034) H22(0.027) H23(0.032)
 Fixed X: H1(0.3104) H5(1.0278) H6(1.1205) H7(0.9221) H8(0.589) H11(0.1158)
 H12(0.0058) H13(0.1598) H14(0.4307) H19(1.0703) H20(1.2148) H22(0.7151)
 H23(0.5624)
 Fixed Y: H1(0.5516) H5(0.3951) H6(0.4969) H7(0.6167) H8(0.6301) H11(0.4858)
 H12(0.4196) H13(0.2944) H14(0.236) H19(0.2026) H20(0.1144) H22(0.2338)
 H23(0.3179)
 Fixed Z: H1(0.2196) H5(0.3762) H6(0.4426) H7(0.4154) H8(0.3273) H11(0.1178)
 H12(0.0236) H13(0.0141) H14(0.0974) H19(0.2552) H20(0.3341) H22(0.4683)
 H23(0.3888)
;
_shelx_shelxl_version_number 2014/7
_olex2_submission_special_instructions 'No special instructions were received'

loop_
_space_group_symop_operation_xyz
'x, y, z'
'-x+1/2, -y, z+1/2'
'-x, y+1/2, -z+1/2'
'x+1/2, -y+1/2, -z'

loop_
_atom_site_label
_atom_site_type_symbol
_atom_site_fract_x
_atom_site_fract_y
_atom_site_fract_z
_atom_site_U_iso_or_equiv
_atom_site_adp_type
_atom_site_occupancy
_atom_site_site_symmetry_order
_atom_site_calc_flag
_atom_site_refinement_flags_posn
_atom_site_refinement_flags_adp
Br24 Br 1.1335(6) 0.10189(12) 0.47341(11) 0.0350(6) Uani 1 1 d . .
N4 N 0.725(4) 0.4499(9) 0.3149(8) 0.027(4) Uani 1 1 d . .
N16 N 0.588(5) 0.2841(9) 0.2081(8) 0.028(4) Uani 1 1 d . .
C1 C 0.427(5) 0.5131(12) 0.2409(11) 0.032(5) Uani 1 1 d . .
H1 H 0.3104 0.5516 0.2196 0.039 Uiso 1 1 calc R .
C2 C 0.451(5) 0.4387(11) 0.2214(11) 0.029(5) Uani 1 1 d . U
C3 C 0.631(5) 0.3982(11) 0.2685(10) 0.031(4) Uani 1 1 d . .
C5 C 0.931(5) 0.4420(11) 0.3670(10) 0.027(5) Uani 1 1 d . U
H5 H 1.0278 0.3951 0.3762 0.033 Uiso 1 1 calc R .
C6 C 0.992(5) 0.5028(12) 0.4049(13) 0.039(6) Uani 1 1 d . .
H6 H 1.1205 0.4969 0.4426 0.046 Uiso 1 1 calc R .
C7 C 0.870(6) 0.5747(12) 0.3894(10) 0.037(5) Uani 1 1 d . .
H7 H 0.9221 0.6167 0.4154 0.044 Uiso 1 1 calc R .
C8 C 0.677(6) 0.5825(11) 0.3373(12) 0.041(6) Uani 1 1 d . .
H8 H 0.5890 0.6301 0.3273 0.049 Uiso 1 1 calc R .
C9 C 0.606(6) 0.5205(11) 0.2973(11) 0.031(5) Uani 1 1 d . U
C10 C 0.346(5) 0.3991(12) 0.1644(9) 0.028(4) Uani 1 1 d . .
C11 C 0.181(6) 0.4351(13) 0.1137(12) 0.040(6) Uani 1 1 d . .
H11 H 0.1158 0.4858 0.1178 0.048 Uiso 1 1 calc R .
C12 C 0.115(6) 0.3957(13) 0.0583(10) 0.042(5) Uani 1 1 d . .
H12 H 0.0058 0.4196 0.0236 0.050 Uiso 1 1 calc R .
C13 C 0.207(6) 0.3213(15) 0.0524(13) 0.049(7) Uani 1 1 d . U
H13 H 0.1598 0.2944 0.0141 0.059 Uiso 1 1 calc R .
C14 C 0.367(6) 0.2867(11) 0.1023(11) 0.037(5) Uani 1 1 d . .
H14 H 0.4307 0.2360 0.0974 0.044 Uiso 1 1 calc R .
C15 C 0.439(6) 0.3239(12) 0.1603(10) 0.032(5) Uani 1 1 d . .
C17 C 0.669(5) 0.3201(11) 0.2601(9) 0.026(4) Uani 1 1 d . .
C18 C 0.800(5) 0.2693(11) 0.3117(11) 0.031(5) Uani 1 1 d . .
C19 C 0.995(5) 0.2091(12) 0.2981(11) 0.032(5) Uani 1 1 d . .
H19 H 1.0703 0.2026 0.2552 0.039 Uiso 1 1 calc R .
C20 C 1.088(5) 0.1568(11) 0.3452(10) 0.029(5) Uani 1 1 d . U
H20 H 1.2148 0.1144 0.3341 0.034 Uiso 1 1 calc R .
C21 C 0.990(5) 0.1692(11) 0.4089(10) 0.024(4) Uani 1 1 d . .
C22 C 0.789(4) 0.2277(11) 0.4253(10) 0.023(4) Uani 1 1 d . .
H22 H 0.7151 0.2338 0.4683 0.027 Uiso 1 1 calc R .
C23 C 0.698(5) 0.2770(10) 0.3776(11) 0.027(5) Uani 1 1 d . .
H23 H 0.5624 0.3179 0.3888 0.032 Uiso 1 1 calc R .

loop_
_atom_site_aniso_label
_atom_site_aniso_U_11
_atom_site_aniso_U_22
_atom_site_aniso_U_33
_atom_site_aniso_U_23
_atom_site_aniso_U_13
_atom_site_aniso_U_12
Br24 0.0329(11) 0.0293(9) 0.0428(11) 0.0045(11) -0.0108(12) 0.0002(10)
N4 0.020(9) 0.028(9) 0.034(9) -0.003(8) 0.014(7) -0.007(7)
N16 0.027(11) 0.032(9) 0.026(8) 0.002(7) -0.005(9) -0.007(8)
C1 0.013(11) 0.036(11) 0.048(13) 0.017(10) 0.008(10) -0.007(9)
C2 0.015(9) 0.029(9) 0.043(10) 0.007(8) 0.006(8) -0.005(7)
C3 0.018(9) 0.023(8) 0.052(12) -0.005(10) 0.005(11) -0.005(11)
C5 0.014(9) 0.030(8) 0.038(9) 0.009(7) -0.001(8) -0.002(7)
C6 0.031(12) 0.030(11) 0.055(15) 0.008(11) 0.003(11) -0.010(9)
C7 0.035(12) 0.040(11) 0.035(11) 0.009(9) 0.007(12) -0.020(12)
C8 0.031(14) 0.019(10) 0.072(17) -0.010(10) 0.024(13) 0.007(9)
C9 0.024(9) 0.026(8) 0.043(9) 0.003(7) 0.015(9) 0.002(8)
C10 0.008(9) 0.037(10) 0.040(10) -0.007(10) 0.001(9) -0.006(11)
C11 0.024(13) 0.048(13) 0.047(14) 0.011(11) -0.004(12) -0.005(11)
C12 0.043(13) 0.039(11) 0.044(12) 0.010(11) -0.020(12) -0.007(14)
C13 0.044(11) 0.055(11) 0.049(11) -0.004(9) 0.008(9) -0.011(9)
C14 0.038(13) 0.029(10) 0.045(12) -0.006(9) -0.006(14) -0.002(11)
C15 0.037(15) 0.034(11) 0.025(10) -0.002(9) 0.006(10) -0.012(10)
C17 0.019(11) 0.033(10) 0.027(10) 0.007(8) 0.001(10) 0.008(9)
C18 0.027(13) 0.025(10) 0.041(12) 0.009(9) 0.016(10) -0.008(9)
C19 0.022(11) 0.039(13) 0.036(12) 0.003(10) -0.004(10) 0.002(9)
C20 0.017(9) 0.030(8) 0.039(9) 0.009(7) -0.003(8) 0.003(7)
C21 0.019(10) 0.025(10) 0.028(11) 0.008(8) 0.001(8) 0.007(7)
C22 0.006(10) 0.032(10) 0.030(10) 0.005(8) 0.006(8) -0.006(7)
C23 0.012(11) 0.020(9) 0.049(13) 0.005(9) -0.006(10) 0.002(7)

loop_
_atom_type_symbol
_atom_type_description
_atom_type_scat_dispersion_real
_atom_type_scat_dispersion_imag
_atom_type_scat_source
C C 0.0181 0.0091 'International Tables Vol C Tables 4.2.6.8 and 6.1.1.4'
H H 0.0000 0.0000 'International Tables Vol C Tables 4.2.6.8 and 6.1.1.4'
Br Br -0.6763 1.2805 'International Tables Vol C Tables 4.2.6.8 and 6.1.1.4'
N N 0.0311 0.0180 'International Tables Vol C Tables 4.2.6.8 and 6.1.1.4'

loop_
_geom_angle_atom_site_label_1
_geom_angle_atom_site_label_2
_geom_angle_atom_site_label_3
_geom_angle
C3 N4 C9 108.7(18)
C5 N4 C3 130.2(18)
C5 N4 C9 120.7(18)
C17 N16 C15 117.2(17)
C2 C1 H1 126.4
C9 C1 H1 126.4
C9 C1 C2 107.3(19)
C1 C2 C3 108.8(19)
C1 C2 C10 133(2)
C3 C2 C10 117.9(18)
N4 C3 C2 106.4(17)
N4 C3 C17 135(2)
C17 C3 C2 118.3(18)
N4 C5 H5 120.5
C6 C5 N4 118.9(19)
C6 C5 H5 120.5
C5 C6 H6 119.2
C5 C6 C7 122(2)
C7 C6 H6 119.2
C6 C7 H7 120.4
C8 C7 C6 119(2)
C8 C7 H7 120.4
C7 C8 H8 119.6
C7 C8 C9 121(2)
C9 C8 H8 119.6
N4 C9 C8 119(2)
C1 C9 N4 108.7(18)
C1 C9 C8 133(2)
C11 C10 C2 122(2)
C15 C10 C2 115.9(19)
C15 C10 C11 122(2)
C10 C11 H11 120.5
C12 C11 C10 119(2)
C12 C11 H11 120.5
C11 C12 H12 119.7
C11 C12 C13 121(2)
C13 C12 H12 119.7
C12 C13 H13 120.1
C14 C13 C12 120(2)
C14 C13 H13 120.1
C13 C14 H14 119.0
C13 C14 C15 122(2)
C15 C14 H14 119.0
N16 C15 C10 125.5(19)
N16 C15 C14 117.9(19)
C10 C15 C14 117(2)
N16 C17 C3 124.3(18)
N16 C17 C18 112.5(17)
C3 C17 C18 123.1(19)
C19 C18 C17 123(2)
C19 C18 C23 116(2)
C23 C18 C17 120.8(18)
C18 C19 H19 118.6
C18 C19 C20 123(2)
C20 C19 H19 118.6
C19 C20 H20 121.0
C21 C20 C19 118.0(19)
C21 C20 H20 121.0
C20 C21 Br24 118.3(14)
C22 C21 Br24 119.8(15)
C22 C21 C20 121.9(18)
C21 C22 H22 120.8
C23 C22 C21 118.3(18)
C23 C22 H22 120.8
C18 C23 H23 118.6
C22 C23 C18 122.7(18)
C22 C23 H23 118.6

loop_
_geom_bond_atom_site_label_1
_geom_bond_atom_site_label_2
_geom_bond_distance
Br24 C21 1.895(19)
N4 C3 1.39(2)
N4 C5 1.38(3)
N4 C9 1.40(3)
N16 C15 1.37(3)
N16 C17 1.30(2)
C1 H1 0.9500
C1 C2 1.39(3)
C1 C9 1.39(3)
C2 C3 1.43(3)
C2 C10 1.44(3)
C3 C17 1.42(3)
C5 H5 0.9500
C5 C6 1.37(3)
C6 H6 0.9500
C6 C7 1.42(3)
C7 H7 0.9500
C7 C8 1.35(3)
C8 H8 0.9500
C8 C9 1.42(3)
C10 C11 1.41(3)
C10 C15 1.40(3)
C11 H11 0.9500
C11 C12 1.38(3)
C12 H12 0.9500
C12 C13 1.39(3)
C13 H13 0.9500
C13 C14 1.37(3)
C14 H14 0.9500
C14 C15 1.41(3)
C17 C18 1.51(3)
C18 C19 1.38(3)
C18 C23 1.44(3)
C19 H19 0.9500
C19 C20 1.41(3)
C20 H20 0.9500
C20 C21 1.40(3)
C21 C22 1.38(3)
C22 H22 0.9500
C22 C23 1.38(3)
C23 H23 0.9500

loop_
_geom_torsion_atom_site_label_1
_geom_torsion_atom_site_label_2
_geom_torsion_atom_site_label_3
_geom_torsion_atom_site_label_4
_geom_torsion
Br24 C21 C22 C23 177.7(15)
N4 C3 C17 N16 -172(2)
N4 C3 C17 C18 10(4)
N4 C5 C6 C7 -5(3)
N16 C17 C18 C19 38(3)
N16 C17 C18 C23 -135(2)
C1 C2 C3 N4 -2(2)
C1 C2 C3 C17 176.5(19)
C1 C2 C10 C11 0(3)
C1 C2 C10 C15 175(2)
C2 C1 C9 N4 -3(2)
C2 C1 C9 C8 178(2)
C2 C3 C17 N16 10(3)
C2 C3 C17 C18 -168.8(19)
C2 C10 C11 C12 174(2)
C2 C10 C15 N16 7(3)
C2 C10 C15 C14 -173.9(19)
C3 N4 C5 C6 178(2)
C3 N4 C9 C1 2(2)
C3 N4 C9 C8 -179.0(19)
C3 C2 C10 C11 -177.0(19)
C3 C2 C10 C15 -1(3)
C3 C17 C18 C19 -144(2)
C3 C17 C18 C23 43(3)
C5 N4 C3 C2 -172.3(18)
C5 N4 C3 C17 9(4)
C5 N4 C9 C1 175.4(17)
C5 N4 C9 C8 -6(3)
C5 C6 C7 C8 3(3)
C6 C7 C8 C9 -2(3)
C7 C8 C9 N4 3(3)
C7 C8 C9 C1 -178(2)
C9 N4 C3 C2 0(2)
C9 N4 C3 C17 -178(2)
C9 N4 C5 C6 6(3)
C9 C1 C2 C3 4(2)
C9 C1 C2 C10 -173(2)
C10 C2 C3 N4 174.8(17)
C10 C2 C3 C17 -6(3)
C10 C11 C12 C13 1(4)
C11 C10 C15 N16 -177(2)
C11 C10 C15 C14 2(3)
C11 C12 C13 C14 0(4)
C12 C13 C14 C15 1(4)
C13 C14 C15 N16 178(2)
C13 C14 C15 C10 -1(3)
C15 N16 C17 C3 -4(3)
C15 N16 C17 C18 174.3(18)
C15 C10 C11 C12 -2(3)
C17 N16 C15 C10 -5(3)
C17 N16 C15 C14 176(2)
C17 C18 C19 C20 -173(2)
C17 C18 C23 C22 173.9(19)
C18 C19 C20 C21 -3(3)
C19 C18 C23 C22 0(3)
C19 C20 C21 Br24 -176.7(16)
C19 C20 C21 C22 4(3)
C20 C21 C22 C23 -3(3)
C21 C22 C23 C18 1(3)
C23 C18 C19 C20 1(3)
